data_4120899
loop_
_publ_author_name
'Flavio S. P. Cardoso'
'Khalil A. Abboud'
'Aaron Aponick'

_publ_section_title
;
 Design, Preparation, and Implementation of an Imidazole-Based Chiral
 Biaryl P,N-Ligand for Asymmetric Catalysis
;
_journal_name_full 'Journal of the American Chemical Society'
_journal_page_first 14548
_journal_page_last 14551
_journal_paper_doi 10.1021/ja407689a
_journal_volume 135
_journal_year 2013
_chemical_formula_sum 'C44 H28 F5 N2 P'
_chemical_formula_weight 710.65
_chemical_name_systematic
; 
 ? 
;
_space_group_IT_number 2
_symmetry_cell_setting triclinic
_symmetry_space_group_name_Hall '-P 1'
_symmetry_space_group_name_H-M 'P -1'
_atom_sites_solution_hydrogens geom
_atom_sites_solution_primary direct
_atom_sites_solution_secondary difmap
_audit_creation_method SHELXL-97
_cell_angle_alpha 70.19
_cell_angle_beta 72.89
_cell_angle_gamma 63.27
_cell_formula_units_Z 2
_cell_length_a 12.2489(1)
_cell_length_b 13.0230(1)
_cell_length_c 13.1871(1)
_cell_measurement_reflns_used 9921
_cell_measurement_temperature 100(2)
_cell_measurement_theta_max 67.70
_cell_measurement_theta_min 3.61
_cell_volume 1742.25(2)
_computing_cell_refinement 'Bruker APEX2'
_computing_data_collection 'Bruker APEX2 (Bruker, 2008)'
_computing_data_reduction 'Bruker SAINT (Bruker, 2008)'
_computing_molecular_graphics 'Bruker SHELXTL'
_computing_publication_material 'Bruker SHELXTL'
_computing_structure_refinement 'Bruker SHELXTL'
_computing_structure_solution 'Bruker SHELXTL (Bruker, 2008)'
_diffrn_ambient_temperature 100(2)
_diffrn_measured_fraction_theta_full 0.969
_diffrn_measured_fraction_theta_max 0.969
_diffrn_measurement_device_type 'Bruker APEX-II DUO'
_diffrn_measurement_method 'phi and omega scans'
_diffrn_radiation_monochromator 'multilayer mirror'
_diffrn_radiation_source 'I\mS microsource'
_diffrn_radiation_type CuK\a
_diffrn_radiation_wavelength 1.54178
_diffrn_reflns_av_R_equivalents 0.0233
_diffrn_reflns_av_sigmaI/netI 0.0210
_diffrn_reflns_limit_h_max 14
_diffrn_reflns_limit_h_min -13
_diffrn_reflns_limit_k_max 15
_diffrn_reflns_limit_k_min -15
_diffrn_reflns_limit_l_max 15
_diffrn_reflns_limit_l_min -14
_diffrn_reflns_number 26825
_diffrn_reflns_theta_full 66.49
_diffrn_reflns_theta_max 66.49
_diffrn_reflns_theta_min 3.61
_diffrn_standards_decay_% <1
_diffrn_standards_interval_count 0
_diffrn_standards_interval_time 0
_diffrn_standards_number 0
_exptl_absorpt_coefficient_mu 1.227
_exptl_absorpt_correction_T_max 0.9503
_exptl_absorpt_correction_T_min 0.8489
_exptl_absorpt_correction_type numerical
_exptl_absorpt_process_details 'based on measured indexed crystal faces, Bruker SHELXTL  v6.14 (Bruker 2008)'
_exptl_crystal_colour colorless
_exptl_crystal_density_diffrn 1.355
_exptl_crystal_description irregular
_exptl_crystal_F_000 732
_exptl_crystal_size_max 0.14
_exptl_crystal_size_mid 0.05
_exptl_crystal_size_min 0.04
_refine_diff_density_max 0.279
_refine_diff_density_min -0.290
_refine_diff_density_rms 0.038
_refine_ls_extinction_method none
_refine_ls_goodness_of_fit_ref 1.057
_refine_ls_hydrogen_treatment constr
_refine_ls_matrix_type full
_refine_ls_number_parameters 469
_refine_ls_number_reflns 5959
_refine_ls_number_restraints 0
_refine_ls_restrained_S_all 1.057
_refine_ls_R_factor_all 0.0308
_refine_ls_R_factor_gt 0.0289
_refine_ls_shift/su_max 0.001
_refine_ls_shift/su_mean 0.000
_refine_ls_structure_factor_coef Fsqd
_refine_ls_weighting_details 'calc w=1/[\s^2^(Fo^2^)+(0.0353P)^2^+0.7195P] where P=(Fo^2^+2Fc^2^)/3'
_refine_ls_weighting_scheme calc
_refine_ls_wR_factor_gt 0.0769
_refine_ls_wR_factor_ref 0.0782
_reflns_number_gt 5586
_reflns_number_total 5959
_reflns_threshold_expression I>2\s(I)
_cod_data_source_file ja407689a_si_002.cif
_cod_data_source_block card2
_cod_original_cell_volume 1742.24(2)
_cod_database_code 4120899

loop_
_symmetry_equiv_pos_as_xyz
'x, y, z'
'-x, -y, -z'

loop_
_atom_site_label
_atom_site_type_symbol
_atom_site_fract_x
_atom_site_fract_y
_atom_site_fract_z
_atom_site_U_iso_or_equiv
_atom_site_adp_type
_atom_site_occupancy
_atom_site_symmetry_multiplicity
_atom_site_calc_flag
_atom_site_refinement_flags
P1 P 0.36061(3) 0.32163(3) 1.01128(3) 0.01791(9) Uani 1 1 d .
F1 F 0.52370(7) 0.14036(7) 0.60077(6) 0.02993(18) Uani 1 1 d .
F2 F 0.76272(8) 0.08766(8) 0.50264(7) 0.0388(2) Uani 1 1 d .
F3 F 0.94248(7) 0.00841(8) 0.62407(8) 0.0399(2) Uani 1 1 d .
F4 F 0.88025(8) -0.01664(8) 0.84488(8) 0.0378(2) Uani 1 1 d .
F5 F 0.64288(7) 0.03561(7) 0.94234(6) 0.02765(18) Uani 1 1 d .
N1 N 0.36660(9) 0.25264(9) 0.78006(8) 0.0168(2) Uani 1 1 d .
N2 N 0.29731(9) 0.44870(9) 0.73564(8) 0.0175(2) Uani 1 1 d .
C1 C 0.25272(11) 0.29353(11) 0.74795(10) 0.0174(2) Uani 1 1 d .
C2 C 0.21089(11) 0.41535(11) 0.72177(10) 0.0169(2) Uani 1 1 d .
C3 C 0.38781(11) 0.35039(10) 0.77160(9) 0.0163(2) Uani 1 1 d .
C4 C 0.50061(11) 0.33918(10) 0.80279(10) 0.0169(2) Uani 1 1 d .
C5 C 0.50274(11) 0.32115(10) 0.91202(10) 0.0178(2) Uani 1 1 d .
C6 C 0.61446(12) 0.29874(11) 0.94321(11) 0.0202(3) Uani 1 1 d .
H6A H 0.6166 0.2866 1.0179 0.024 Uiso 1 1 calc R
C7 C 0.71885(12) 0.29443(11) 0.86704(11) 0.0210(3) Uani 1 1 d .
H7A H 0.7935 0.2759 0.8901 0.025 Uiso 1 1 calc R
C8 C 0.71804(11) 0.31691(10) 0.75465(11) 0.0193(3) Uani 1 1 d .
C9 C 0.82527(12) 0.31381(11) 0.67450(11) 0.0236(3) Uani 1 1 d .
H9A H 0.9007 0.2947 0.6965 0.028 Uiso 1 1 calc R
C10 C 0.82167(13) 0.33781(12) 0.56632(11) 0.0270(3) Uani 1 1 d .
H10A H 0.8946 0.3346 0.5137 0.032 Uiso 1 1 calc R
C11 C 0.70988(13) 0.36741(12) 0.53188(11) 0.0259(3) Uani 1 1 d .
H11A H 0.7075 0.3862 0.4562 0.031 Uiso 1 1 calc R
C12 C 0.60488(12) 0.36909(11) 0.60737(11) 0.0216(3) Uani 1 1 d .
H12A H 0.5306 0.3881 0.5835 0.026 Uiso 1 1 calc R
C13 C 0.60597(11) 0.3428(1) 0.72083(10) 0.0181(3) Uani 1 1 d .
C14 C 0.41047(11) 0.29374(11) 1.13954(10) 0.0195(3) Uani 1 1 d .
C15 C 0.46976(13) 0.17539(12) 1.19144(12) 0.0280(3) Uani 1 1 d .
H15A H 0.4789 0.1149 1.1611 0.034 Uiso 1 1 calc R
C16 C 0.51552(15) 0.14451(13) 1.28622(13) 0.0347(3) Uani 1 1 d .
H16A H 0.5574 0.0635 1.3197 0.042 Uiso 1 1 calc R
C17 C 0.50009(14) 0.23228(14) 1.33239(12) 0.0317(3) Uani 1 1 d .
H17A H 0.5312 0.2116 1.3977 0.038 Uiso 1 1 calc R
C18 C 0.43909(13) 0.35025(13) 1.28297(11) 0.0279(3) Uani 1 1 d .
H18A H 0.4274 0.4104 1.3151 0.033 Uiso 1 1 calc R
C19 C 0.39501(12) 0.38104(11) 1.18678(11) 0.0224(3) Uani 1 1 d .
H19A H 0.3540 0.4622 1.1530 0.027 Uiso 1 1 calc R
C20 C 0.25904(11) 0.47942(11) 0.9863(1) 0.0196(3) Uani 1 1 d .
C21 C 0.29401(12) 0.56989(11) 0.91395(11) 0.0217(3) Uani 1 1 d .
H21A H 0.3771 0.5518 0.8766 0.026 Uiso 1 1 calc R
C22 C 0.20873(13) 0.68633(12) 0.89584(11) 0.0245(3) Uani 1 1 d .
H22A H 0.2334 0.7473 0.8456 0.029 Uiso 1 1 calc R
C23 C 0.08752(13) 0.71384(12) 0.95092(12) 0.0291(3) Uani 1 1 d .
H23A H 0.0292 0.7936 0.9389 0.035 Uiso 1 1 calc R
C24 C 0.05197(13) 0.62454(13) 1.02348(13) 0.0342(3) Uani 1 1 d .
H24A H -0.0308 0.6432 1.0618 0.041 Uiso 1 1 calc R
C25 C 0.13678(13) 0.50796(13) 1.04045(11) 0.0286(3) Uani 1 1 d .
H25A H 0.1113 0.4470 1.0895 0.034 Uiso 1 1 calc R
C26 C 0.44123(11) 0.12925(10) 0.8266(1) 0.0195(3) Uani 1 1 d .
H26A H 0.4068 0.0775 0.8180 0.023 Uiso 1 1 calc R
H26B H 0.4353 0.1180 0.9058 0.023 Uiso 1 1 calc R
C27 C 0.57565(11) 0.09197(10) 0.77375(10) 0.0186(3) Uani 1 1 d .
C28 C 0.61123(12) 0.10126(11) 0.66237(11) 0.0220(3) Uani 1 1 d .
C29 C 0.73290(13) 0.07438(12) 0.61112(11) 0.0266(3) Uani 1 1 d .
C30 C 0.82406(12) 0.03489(12) 0.67256(12) 0.0272(3) Uani 1 1 d .
C31 C 0.79241(12) 0.02177(11) 0.78411(12) 0.0255(3) Uani 1 1 d .
C32 C 0.66990(12) 0.04941(10) 0.83325(11) 0.0213(3) Uani 1 1 d .
C33 C 0.20521(11) 0.20827(11) 0.74527(11) 0.0198(3) Uani 1 1 d .
C34 C 0.16895(12) 0.13535(12) 0.84178(12) 0.0258(3) Uani 1 1 d .
H34A H 0.1690 0.1441 0.9104 0.031 Uiso 1 1 calc R
C35 C 0.13267(13) 0.04960(13) 0.83790(14) 0.0341(3) Uani 1 1 d .
H35A H 0.1089 -0.0004 0.9038 0.041 Uiso 1 1 calc R
C36 C 0.13132(13) 0.03726(13) 0.73818(15) 0.0360(4) Uani 1 1 d .
H36A H 0.1071 -0.0215 0.7357 0.043 Uiso 1 1 calc R
C37 C 0.16515(14) 0.11035(13) 0.64223(14) 0.0333(3) Uani 1 1 d .
H37A H 0.1623 0.1030 0.5739 0.040 Uiso 1 1 calc R
C38 C 0.20332(12) 0.19458(11) 0.64561(12) 0.0250(3) Uani 1 1 d .
H38A H 0.2284 0.2433 0.5793 0.030 Uiso 1 1 calc R
C39 C 0.09036(11) 0.50768(11) 0.69474(10) 0.0179(3) Uani 1 1 d .
C40 C 0.05212(12) 0.61775(11) 0.71708(10) 0.0211(3) Uani 1 1 d .
H40A H 0.1045 0.6315 0.7472 0.025 Uiso 1 1 calc R
C41 C -0.06151(12) 0.70670(11) 0.69550(11) 0.0242(3) Uani 1 1 d .
H41A H -0.0861 0.7812 0.7105 0.029 Uiso 1 1 calc R
C42 C -0.13984(12) 0.68821(12) 0.65224(11) 0.0244(3) Uani 1 1 d .
H42A H -0.2179 0.7493 0.6381 0.029 Uiso 1 1 calc R
C43 C -0.10275(12) 0.57952(12) 0.63002(11) 0.0244(3) Uani 1 1 d .
H43A H -0.1557 0.5661 0.6003 0.029 Uiso 1 1 calc R
C44 C 0.01133(12) 0.49007(11) 0.65083(11) 0.0214(3) Uani 1 1 d .
H44A H 0.0358 0.4161 0.6350 0.026 Uiso 1 1 calc R

loop_
_atom_site_aniso_label
_atom_site_aniso_U_11
_atom_site_aniso_U_22
_atom_site_aniso_U_33
_atom_site_aniso_U_23
_atom_site_aniso_U_13
_atom_site_aniso_U_12
P1 0.01706(16) 0.01798(16) 0.01857(16) -0.00541(12) -0.00118(12) -0.00713(12)
F1 0.0294(4) 0.0395(5) 0.0236(4) -0.0100(3) -0.0085(3) -0.0115(4)
F2 0.0404(5) 0.0491(5) 0.0273(4) -0.0198(4) 0.0087(4) -0.0189(4)
F3 0.0189(4) 0.0384(5) 0.0565(6) -0.0188(4) 0.0070(4) -0.0091(4)
F4 0.0236(4) 0.0348(5) 0.0510(5) 0.0006(4) -0.0195(4) -0.0078(4)
F5 0.0314(4) 0.0282(4) 0.0219(4) 0.0018(3) -0.0109(3) -0.0120(3)
N1 0.0160(5) 0.0154(5) 0.0185(5) -0.0039(4) -0.0034(4) -0.0055(4)
N2 0.0181(5) 0.0182(5) 0.0168(5) -0.0043(4) -0.0023(4) -0.0079(4)
C1 0.0160(6) 0.0195(6) 0.0167(6) -0.0050(5) -0.0017(5) -0.0069(5)
C2 0.0171(6) 0.0193(6) 0.0151(6) -0.0043(5) -0.0015(5) -0.0084(5)
C3 0.0171(6) 0.0168(6) 0.0150(6) -0.0041(4) -0.0008(5) -0.0076(5)
C4 0.0171(6) 0.0121(5) 0.0209(6) -0.0041(5) -0.0037(5) -0.0050(5)
C5 0.0175(6) 0.0145(6) 0.0210(6) -0.0052(5) -0.0023(5) -0.0057(5)
C6 0.0203(6) 0.0202(6) 0.0212(6) -0.0056(5) -0.0046(5) -0.0076(5)
C7 0.0180(6) 0.0202(6) 0.0263(7) -0.0058(5) -0.0064(5) -0.0069(5)
C8 0.0189(6) 0.0133(6) 0.0250(7) -0.0046(5) -0.0025(5) -0.0065(5)
C9 0.0190(6) 0.0211(6) 0.0289(7) -0.0040(5) -0.0015(5) -0.0094(5)
C10 0.0236(7) 0.0262(7) 0.0266(7) -0.0041(5) 0.0034(5) -0.0121(6)
C11 0.0300(7) 0.0252(7) 0.0199(6) -0.0025(5) -0.0010(5) -0.0126(6)
C12 0.0233(6) 0.0187(6) 0.0226(6) -0.0032(5) -0.0046(5) -0.0089(5)
C13 0.0194(6) 0.0122(5) 0.0219(6) -0.0038(5) -0.0024(5) -0.0064(5)
C14 0.0173(6) 0.0194(6) 0.0189(6) -0.0036(5) 0.0001(5) -0.0074(5)
C15 0.0324(7) 0.0197(6) 0.0278(7) -0.0048(5) -0.0062(6) -0.0065(6)
C16 0.0374(8) 0.0246(7) 0.0316(8) 0.0026(6) -0.0125(6) -0.0059(6)
C17 0.0319(8) 0.0390(8) 0.0222(7) -0.0001(6) -0.0098(6) -0.0142(7)
C18 0.0332(7) 0.0325(7) 0.0228(7) -0.0081(6) -0.0037(6) -0.0166(6)
C19 0.0249(7) 0.0200(6) 0.0213(6) -0.0028(5) -0.0036(5) -0.0096(5)
C20 0.0195(6) 0.0220(6) 0.0175(6) -0.0064(5) -0.0057(5) -0.0055(5)
C21 0.0216(6) 0.0234(6) 0.0224(6) -0.0085(5) -0.0034(5) -0.0088(5)
C22 0.0306(7) 0.0220(6) 0.0225(7) -0.0049(5) -0.0080(6) -0.0097(6)
C23 0.0276(7) 0.0245(7) 0.0278(7) -0.0073(6) -0.0107(6) 0.0005(6)
C24 0.0203(7) 0.0345(8) 0.0329(8) -0.0068(6) -0.0001(6) -0.0018(6)
C25 0.0221(7) 0.0289(7) 0.0252(7) -0.0020(6) -0.0009(5) -0.0070(6)
C26 0.0193(6) 0.0148(6) 0.0226(6) -0.0022(5) -0.0042(5) -0.0064(5)
C27 0.0194(6) 0.0127(6) 0.0234(6) -0.0037(5) -0.0042(5) -0.0061(5)
C28 0.0228(6) 0.0191(6) 0.0251(7) -0.0069(5) -0.0063(5) -0.0066(5)
C29 0.0299(7) 0.0240(7) 0.0252(7) -0.0111(5) 0.0027(6) -0.0108(6)
C30 0.0171(6) 0.0200(6) 0.0406(8) -0.0111(6) 0.0021(6) -0.0055(5)
C31 0.0196(6) 0.0165(6) 0.0385(8) -0.0020(5) -0.0121(6) -0.0044(5)
C32 0.0245(7) 0.0143(6) 0.0232(6) -0.0006(5) -0.0065(5) -0.0074(5)
C33 0.0141(6) 0.0163(6) 0.0284(7) -0.0069(5) -0.0048(5) -0.0035(5)
C34 0.0212(6) 0.0243(7) 0.0316(7) -0.0078(6) -0.0010(5) -0.0101(5)
C35 0.0250(7) 0.0248(7) 0.0511(9) -0.0065(6) -0.0007(6) -0.0141(6)
C36 0.0243(7) 0.0230(7) 0.0687(11) -0.0168(7) -0.0128(7) -0.0088(6)
C37 0.0312(8) 0.0270(7) 0.0488(9) -0.0170(7) -0.0179(7) -0.0048(6)
C38 0.0241(7) 0.0208(6) 0.0309(7) -0.0079(5) -0.0094(6) -0.0053(5)
C39 0.0172(6) 0.0186(6) 0.0152(6) -0.0019(5) -0.0007(5) -0.0075(5)
C40 0.0219(6) 0.0212(6) 0.0207(6) -0.0050(5) -0.0032(5) -0.0091(5)
C41 0.0244(7) 0.0184(6) 0.0253(7) -0.0059(5) -0.0012(5) -0.0058(5)
C42 0.0177(6) 0.0234(7) 0.0232(7) -0.0014(5) -0.0026(5) -0.0039(5)
C43 0.0198(6) 0.0276(7) 0.0258(7) -0.0044(5) -0.0060(5) -0.0095(5)
C44 0.0207(6) 0.0200(6) 0.0235(6) -0.0053(5) -0.0041(5) -0.0076(5)

loop_
_atom_type_symbol
_atom_type_description
_atom_type_scat_dispersion_real
_atom_type_scat_dispersion_imag
_atom_type_scat_source
C C 0.0181 0.0091 'International Tables Vol C Tables 4.2.6.8 and 6.1.1.4'
H H 0.0000 0.0000 'International Tables Vol C Tables 4.2.6.8 and 6.1.1.4'
N N 0.0311 0.0180 'International Tables Vol C Tables 4.2.6.8 and 6.1.1.4'
F F 0.0727 0.0534 'International Tables Vol C Tables 4.2.6.8 and 6.1.1.4'
P P 0.2955 0.4335 'International Tables Vol C Tables 4.2.6.8 and 6.1.1.4'

loop_
_geom_angle_atom_site_label_1
_geom_angle_atom_site_label_2
_geom_angle_atom_site_label_3
_geom_angle
C14 P1 C20 102.99(6)
C14 P1 C5 101.02(6)
C20 P1 C5 102.57(6)
C3 N1 C1 107.15(10)
C3 N1 C26 126.69(10)
C1 N1 C26 125.77(10)
C3 N2 C2 106.27(10)
C2 C1 N1 105.22(10)
C2 C1 C33 134.67(11)
N1 C1 C33 120.09(10)
C1 C2 N2 109.91(10)
C1 C2 C39 130.78(11)
N2 C2 C39 118.95(10)
N2 C3 N1 111.44(11)
N2 C3 C4 126.94(11)
N1 C3 C4 121.62(10)
C5 C4 C13 121.16(11)
C5 C4 C3 119.04(11)
C13 C4 C3 119.76(11)
C4 C5 C6 119.10(11)
C4 C5 P1 117.87(9)
C6 C5 P1 122.99(9)
C7 C6 C5 120.77(12)
C7 C6 H6A 119.6
C5 C6 H6A 119.6
C6 C7 C8 121.30(12)
C6 C7 H7A 119.3
C8 C7 H7A 119.3
C7 C8 C9 122.00(12)
C7 C8 C13 118.99(11)
C9 C8 C13 119.00(12)
C10 C9 C8 120.94(12)
C10 C9 H9A 119.5
C8 C9 H9A 119.5
C9 C10 C11 120.36(12)
C9 C10 H10A 119.8
C11 C10 H10A 119.8
C12 C11 C10 120.27(12)
C12 C11 H11A 119.9
C10 C11 H11A 119.9
C11 C12 C13 120.77(12)
C11 C12 H12A 119.6
C13 C12 H12A 119.6
C12 C13 C4 122.93(11)
C12 C13 C8 118.61(11)
C4 C13 C8 118.45(11)
C19 C14 C15 118.60(12)
C19 C14 P1 124.99(10)
C15 C14 P1 116.41(10)
C16 C15 C14 121.18(13)
C16 C15 H15A 119.4
C14 C15 H15A 119.4
C15 C16 C17 119.74(13)
C15 C16 H16A 120.1
C17 C16 H16A 120.1
C18 C17 C16 119.74(13)
C18 C17 H17A 120.1
C16 C17 H17A 120.1
C17 C18 C19 120.37(13)
C17 C18 H18A 119.8
C19 C18 H18A 119.8
C18 C19 C14 120.35(12)
C18 C19 H19A 119.8
C14 C19 H19A 119.8
C21 C20 C25 118.75(12)
C21 C20 P1 124.68(10)
C25 C20 P1 116.49(10)
C22 C21 C20 120.63(12)
C22 C21 H21A 119.7
C20 C21 H21A 119.7
C23 C22 C21 120.11(12)
C23 C22 H22A 119.9
C21 C22 H22A 119.9
C24 C23 C22 119.68(13)
C24 C23 H23A 120.2
C22 C23 H23A 120.2
C23 C24 C25 120.19(13)
C23 C24 H24A 119.9
C25 C24 H24A 119.9
C24 C25 C20 120.61(13)
C24 C25 H25A 119.7
C20 C25 H25A 119.7
N1 C26 C27 112.91(10)
N1 C26 H26A 109.0
C27 C26 H26A 109.0
N1 C26 H26B 109.0
C27 C26 H26B 109.0
H26A C26 H26B 107.8
C28 C27 C32 116.43(12)
C28 C27 C26 121.54(11)
C32 C27 C26 122.02(11)
F1 C28 C29 118.36(12)
F1 C28 C27 118.97(11)
C29 C28 C27 122.66(12)
F2 C29 C28 120.61(13)
F2 C29 C30 120.04(12)
C28 C29 C30 119.34(13)
F3 C30 C31 120.34(13)
F3 C30 C29 120.05(13)
C31 C30 C29 119.61(12)
F4 C31 C30 120.21(12)
F4 C31 C32 119.96(13)
C30 C31 C32 119.82(12)
F5 C32 C31 117.96(12)
F5 C32 C27 119.94(11)
C31 C32 C27 122.10(12)
C38 C33 C34 118.87(12)
C38 C33 C1 120.23(11)
C34 C33 C1 120.78(12)
C35 C34 C33 120.26(14)
C35 C34 H34A 119.9
C33 C34 H34A 119.9
C36 C35 C34 120.08(14)
C36 C35 H35A 120.0
C34 C35 H35A 120.0
C37 C36 C35 120.07(13)
C37 C36 H36A 120.0
C35 C36 H36A 120.0
C36 C37 C38 120.06(14)
C36 C37 H37A 120.0
C38 C37 H37A 120.0
C37 C38 C33 120.64(13)
C37 C38 H38A 119.7
C33 C38 H38A 119.7
C44 C39 C40 118.44(11)
C44 C39 C2 123.45(11)
C40 C39 C2 118.09(11)
C41 C40 C39 120.44(12)
C41 C40 H40A 119.8
C39 C40 H40A 119.8
C40 C41 C42 120.74(12)
C40 C41 H41A 119.6
C42 C41 H41A 119.6
C43 C42 C41 119.18(12)
C43 C42 H42A 120.4
C41 C42 H42A 120.4
C42 C43 C44 120.47(13)
C42 C43 H43A 119.8
C44 C43 H43A 119.8
C43 C44 C39 120.74(12)
C43 C44 H44A 119.6
C39 C44 H44A 119.6

loop_
_geom_bond_atom_site_label_1
_geom_bond_atom_site_label_2
_geom_bond_distance
P1 C14 1.8324(13)
P1 C20 1.8335(13)
P1 C5 1.8437(12)
F1 C28 1.3452(15)
F2 C29 1.3385(16)
F3 C30 1.3362(15)
F4 C31 1.3422(16)
F5 C32 1.3451(15)
N1 C3 1.3727(15)
N1 C1 1.3911(16)
N1 C26 1.4610(15)
N2 C3 1.3092(16)
N2 C2 1.3870(16)
C1 C2 1.3784(17)
C1 C33 1.4808(17)
C2 C39 1.4747(17)
C3 C4 1.4872(17)
C4 C5 1.3849(18)
C4 C13 1.4266(17)
C5 C6 1.4204(17)
C6 C7 1.3656(18)
C6 H6A 0.9500
C7 C8 1.4122(19)
C7 H7A 0.9500
C8 C9 1.4172(18)
C8 C13 1.4279(18)
C9 C10 1.363(2)
C9 H9A 0.9500
C10 C11 1.415(2)
C10 H10A 0.9500
C11 C12 1.3717(19)
C11 H11A 0.9500
C12 C13 1.4200(18)
C12 H12A 0.9500
C14 C19 1.3905(18)
C14 C15 1.3934(18)
C15 C16 1.381(2)
C15 H15A 0.9500
C16 C17 1.387(2)
C16 H16A 0.9500
C17 C18 1.385(2)
C17 H17A 0.9500
C18 C19 1.387(2)
C18 H18A 0.9500
C19 H19A 0.9500
C20 C21 1.3904(18)
C20 C25 1.3931(19)
C21 C22 1.3872(19)
C21 H21A 0.9500
C22 C23 1.387(2)
C22 H22A 0.9500
C23 C24 1.383(2)
C23 H23A 0.9500
C24 C25 1.386(2)
C24 H24A 0.9500
C25 H25A 0.9500
C26 C27 1.5058(17)
C26 H26A 0.9900
C26 H26B 0.9900
C27 C28 1.3829(19)
C27 C32 1.3850(18)
C28 C29 1.3779(19)
C29 C30 1.379(2)
C30 C31 1.377(2)
C31 C32 1.3790(19)
C33 C38 1.393(2)
C33 C34 1.3951(19)
C34 C35 1.395(2)
C34 H34A 0.9500
C35 C36 1.383(2)
C35 H35A 0.9500
C36 C37 1.381(2)
C36 H36A 0.9500
C37 C38 1.389(2)
C37 H37A 0.9500
C38 H38A 0.9500
C39 C44 1.3945(19)
C39 C40 1.4008(18)
C40 C41 1.3855(19)
C40 H40A 0.9500
C41 C42 1.388(2)
C41 H41A 0.9500
C42 C43 1.386(2)
C42 H42A 0.9500
C43 C44 1.3891(19)
C43 H43A 0.9500
C44 H44A 0.9500
